data_7159821
loop_
_publ_author_name
'Chakraborty, Nikita'
'Rajbongshi, Kamal K.'
'Gondaliya, Amisha'
'Patel, Bhisma K.'

_publ_section_title
;
 PIDA/I<sub>2</sub>-mediated photo-induced aerobic <i>N</i>-acylation of
 sulfoximines with methylarenes.
;
_journal_issue 12
_journal_name_full 'Organic &amp; biomolecular chemistry'
_journal_page_first 2375
_journal_page_last 2379
_journal_paper_doi 10.1039/d4ob00175c
_journal_volume 22
_journal_year 2024
_chemical_formula_sum 'C14 H13 N O2 S'
_chemical_formula_weight 259.31
_space_group_crystal_system triclinic
_space_group_IT_number 2
_space_group_name_Hall '-P 1'
_space_group_name_H-M_alt 'P -1'
_atom_sites_solution_hydrogens geom
_audit_creation_method SHELXL-2019/1
_audit_update_record
;
2023-10-20 deposited with the CCDC.	2024-02-26 downloaded from the CCDC.
;
_cell_angle_alpha 81.096(2)
_cell_angle_beta 88.255(2)
_cell_angle_gamma 73.391(2)
_cell_formula_units_Z 2
_cell_length_a 5.8219(4)
_cell_length_b 8.6182(5)
_cell_length_c 13.5458(8)
_cell_measurement_reflns_used 9980
_cell_measurement_temperature 297(2)
_cell_measurement_theta_max 28.38
_cell_measurement_theta_min 2.50
_cell_volume 643.38(7)
_computing_structure_refinement 'SHELXL-2019/1 (Sheldrick, 2019)'
_diffrn_ambient_temperature 297(2)
_diffrn_measured_fraction_theta_full 0.991
_diffrn_measured_fraction_theta_max 0.973
_diffrn_measurement_device_type 'Bruker APEX-II CCD'
_diffrn_measurement_method '\f and \w scans'
_diffrn_radiation_type MoK\a
_diffrn_radiation_wavelength 0.71073
_diffrn_reflns_av_R_equivalents 0.0590
_diffrn_reflns_av_unetI/netI 0.0399
_diffrn_reflns_Laue_measured_fraction_full 0.991
_diffrn_reflns_Laue_measured_fraction_max 0.973
_diffrn_reflns_limit_h_max 7
_diffrn_reflns_limit_h_min -7
_diffrn_reflns_limit_k_max 11
_diffrn_reflns_limit_k_min -11
_diffrn_reflns_limit_l_max 18
_diffrn_reflns_limit_l_min -18
_diffrn_reflns_number 19710
_diffrn_reflns_point_group_measured_fraction_full 0.991
_diffrn_reflns_point_group_measured_fraction_max 0.973
_diffrn_reflns_theta_full 25.242
_diffrn_reflns_theta_max 28.446
_diffrn_reflns_theta_min 2.495
_exptl_absorpt_coefficient_mu 0.244
_exptl_absorpt_correction_type none
_exptl_crystal_colour Colorless
_exptl_crystal_density_diffrn 1.339
_exptl_crystal_description Block
_exptl_crystal_F_000 272
_exptl_transmission_factor_max 0.7457
_exptl_transmission_factor_min 0.5477
_refine_diff_density_max 0.275
_refine_diff_density_min -0.361
_refine_diff_density_rms 0.049
_refine_ls_extinction_method none
_refine_ls_goodness_of_fit_ref 1.139
_refine_ls_hydrogen_treatment constr
_refine_ls_matrix_type full
_refine_ls_number_parameters 164
_refine_ls_number_reflns 3160
_refine_ls_number_restraints 0
_refine_ls_restrained_S_all 1.139
_refine_ls_R_factor_all 0.0769
_refine_ls_R_factor_gt 0.0552
_refine_ls_shift/su_max 0.000
_refine_ls_shift/su_mean 0.000
_refine_ls_structure_factor_coef Fsqd
_refine_ls_weighting_details 'w=1/[\s^2^(Fo^2^)+(0.0191P)^2^+0.4750P] where P=(Fo^2^+2Fc^2^)/3'
_refine_ls_weighting_scheme calc
_refine_ls_wR_factor_gt 0.1069
_refine_ls_wR_factor_ref 0.1180
_reflns_Friedel_coverage 0.000
_reflns_number_gt 2525
_reflns_number_total 3160
_reflns_threshold_expression 'I > 2\s(I)'
_cod_data_source_file d4ob00175c2.cif
_cod_data_source_block NC_AP_A_0m_a
_cod_depositor_comments 'Adding full bibliography for 7159821.cif.'
_cod_database_code 7159821
_shelx_shelxl_version_number 2019/1
_shelx_space_group_comment
;
The symmetry employed for this shelxl refinement is uniquely defined
by the following loop, which should always be used as a source of
symmetry information in preference to the above space-group names.
They are only intended as comments.
;

loop_
_space_group_symop_operation_xyz
'x, y, z'
'-x, -y, -z'

loop_
_atom_site_label
_atom_site_type_symbol
_atom_site_fract_x
_atom_site_fract_y
_atom_site_fract_z
_atom_site_U_iso_or_equiv
_atom_site_adp_type
_atom_site_occupancy
_atom_site_site_symmetry_order
_atom_site_calc_flag
_atom_site_refinement_flags_posn
_atom_site_refinement_flags_adp
_atom_site_refinement_flags_occupancy
_atom_site_disorder_assembly
_atom_site_disorder_group
S1 S 0.63731(10) 0.31948(7) 0.88184(4) 0.03960(16) Uani 1 1 d . . . . .
O1 O 0.2841(3) 0.3635(2) 0.73504(13) 0.0565(5) Uani 1 1 d . . . . .
O2 O 0.4536(3) 0.3091(2) 0.95421(12) 0.0536(4) Uani 1 1 d . . . . .
N1 N 0.5843(3) 0.4574(2) 0.78957(14) 0.0430(4) Uani 1 1 d . . . . .
C1 C 0.3869(4) 0.5819(2) 0.63177(17) 0.0389(5) Uani 1 1 d . . . . .
C2 C 0.2034(4) 0.6039(3) 0.56368(18) 0.0500(6) Uani 1 1 d . . . . .
H2 H 0.096216 0.541419 0.575519 0.060 Uiso 1 1 calc R U . . .
C3 C 0.1788(5) 0.7185(3) 0.4782(2) 0.0621(7) Uani 1 1 d . . . . .
H3 H 0.054629 0.733234 0.432935 0.075 Uiso 1 1 calc R U . . .
C4 C 0.3373(6) 0.8104(3) 0.4600(2) 0.0636(7) Uani 1 1 d . . . . .
H4 H 0.320496 0.887320 0.402389 0.076 Uiso 1 1 calc R U . . .
C5 C 0.5208(5) 0.7889(3) 0.5268(2) 0.0616(7) Uani 1 1 d . . . . .
H5 H 0.628644 0.850801 0.514136 0.074 Uiso 1 1 calc R U . . .
C6 C 0.5453(4) 0.6753(3) 0.61270(19) 0.0489(6) Uani 1 1 d . . . . .
H6 H 0.668991 0.661741 0.657954 0.059 Uiso 1 1 calc R U . . .
C7 C 0.4109(4) 0.4558(3) 0.72318(17) 0.0399(5) Uani 1 1 d . . . . .
C8 C 0.7554(4) 0.1244(3) 0.84339(15) 0.0374(5) Uani 1 1 d . . . . .
C9 C 0.6299(4) 0.0098(3) 0.86522(17) 0.0450(5) Uani 1 1 d . . . . .
H9 H 0.487804 0.033812 0.900529 0.054 Uiso 1 1 calc R U . . .
C10 C 0.7183(5) -0.1414(3) 0.83388(19) 0.0531(6) Uani 1 1 d . . . . .
H10 H 0.634920 -0.219486 0.847469 0.064 Uiso 1 1 calc R U . . .
C11 C 0.9294(5) -0.1755(3) 0.7827(2) 0.0572(7) Uani 1 1 d . . . . .
H11 H 0.989854 -0.277605 0.762493 0.069 Uiso 1 1 calc R U . . .
C12 C 1.0531(5) -0.0599(3) 0.7608(2) 0.0592(7) Uani 1 1 d . . . . .
H12 H 1.195608 -0.084701 0.725773 0.071 Uiso 1 1 calc R U . . .
C13 C 0.9670(4) 0.0918(3) 0.79033(18) 0.0485(6) Uani 1 1 d . . . . .
H13 H 1.048773 0.170554 0.775086 0.058 Uiso 1 1 calc R U . . .
C14 C 0.8792(5) 0.3547(3) 0.9396(2) 0.0555(6) Uani 1 1 d . . . . .
H14A H 1.003418 0.358536 0.891765 0.083 Uiso 1 1 calc R U . . .
H14B H 0.940309 0.267740 0.993840 0.083 Uiso 1 1 calc R U . . .
H14C H 0.826493 0.457153 0.964725 0.083 Uiso 1 1 calc R U . . .

loop_
_atom_site_aniso_label
_atom_site_aniso_U_11
_atom_site_aniso_U_22
_atom_site_aniso_U_33
_atom_site_aniso_U_23
_atom_site_aniso_U_13
_atom_site_aniso_U_12
S1 0.0353(3) 0.0438(3) 0.0418(3) -0.0111(2) 0.0037(2) -0.0125(2)
O1 0.0512(10) 0.0651(11) 0.0615(11) -0.0003(9) -0.0037(8) -0.0341(9)
O2 0.0489(10) 0.0631(11) 0.0508(10) -0.0186(8) 0.0170(8) -0.0157(8)
N1 0.0390(10) 0.0398(10) 0.0515(11) -0.0063(8) -0.0020(8) -0.0133(8)
C1 0.0349(11) 0.0343(10) 0.0475(12) -0.0126(9) 0.0047(9) -0.0069(9)
C2 0.0457(13) 0.0523(14) 0.0532(14) -0.0097(11) -0.0022(11) -0.0149(11)
C3 0.0632(17) 0.0644(17) 0.0555(16) -0.0062(13) -0.0099(13) -0.0137(14)
C4 0.079(2) 0.0456(14) 0.0601(17) 0.0014(12) -0.0008(15) -0.0131(14)
C5 0.0680(18) 0.0431(14) 0.0759(19) -0.0029(13) 0.0055(15) -0.0232(13)
C6 0.0460(13) 0.0405(12) 0.0618(15) -0.0078(11) -0.0009(11) -0.0149(10)
C7 0.0323(11) 0.0389(11) 0.0490(13) -0.0106(9) 0.0051(9) -0.0092(9)
C8 0.0347(11) 0.0426(11) 0.0345(11) -0.0063(9) 0.0008(9) -0.0103(9)
C9 0.0434(13) 0.0506(13) 0.0438(13) -0.0071(10) 0.0063(10) -0.0183(11)
C10 0.0634(16) 0.0437(13) 0.0555(15) -0.0060(11) 0.0004(12) -0.0214(12)
C11 0.0596(16) 0.0467(14) 0.0612(16) -0.0193(12) -0.0043(13) -0.0024(12)
C12 0.0441(14) 0.0672(17) 0.0660(17) -0.0267(14) 0.0118(12) -0.0077(13)
C13 0.0417(13) 0.0553(14) 0.0531(14) -0.0146(11) 0.0116(11) -0.0191(11)
C14 0.0520(15) 0.0615(16) 0.0577(15) -0.0187(12) -0.0094(12) -0.0179(12)

loop_
_atom_type_symbol
_atom_type_description
_atom_type_scat_dispersion_real
_atom_type_scat_dispersion_imag
_atom_type_scat_source
C C 0.0033 0.0016 'International Tables Vol C Tables 4.2.6.8 and 6.1.1.4'
H H 0.0000 0.0000 'International Tables Vol C Tables 4.2.6.8 and 6.1.1.4'
N N 0.0061 0.0033 'International Tables Vol C Tables 4.2.6.8 and 6.1.1.4'
O O 0.0106 0.0060 'International Tables Vol C Tables 4.2.6.8 and 6.1.1.4'
S S 0.1246 0.1234 'International Tables Vol C Tables 4.2.6.8 and 6.1.1.4'

loop_
_geom_angle_atom_site_label_1
_geom_angle_atom_site_label_2
_geom_angle_atom_site_label_3
_geom_angle
_geom_angle_site_symmetry_1
_geom_angle_site_symmetry_3
_geom_angle_publ_flag
O2 S1 N1 120.18(10) . . ?
O2 S1 C14 109.52(12) . . ?
N1 S1 C14 102.17(12) . . ?
O2 S1 C8 108.43(10) . . ?
N1 S1 C8 110.51(10) . . ?
C14 S1 C8 104.88(11) . . ?
C7 N1 S1 116.65(15) . . ?
C6 C1 C2 119.0(2) . . ?
C6 C1 C7 121.8(2) . . ?
C2 C1 C7 119.2(2) . . ?
C3 C2 C1 120.3(2) . . ?
C4 C3 C2 120.1(3) . . ?
C3 C4 C5 120.0(3) . . ?
C4 C5 C6 120.1(2) . . ?
C5 C6 C1 120.4(2) . . ?
O1 C7 N1 125.2(2) . . ?
O1 C7 C1 121.3(2) . . ?
N1 C7 C1 113.44(18) . . ?
C9 C8 C13 121.5(2) . . ?
C9 C8 S1 118.78(16) . . ?
C13 C8 S1 119.70(17) . . ?
C8 C9 C10 119.2(2) . . ?
C11 C10 C9 119.7(2) . . ?
C10 C11 C12 120.8(2) . . ?
C13 C12 C11 120.5(2) . . ?
C12 C13 C8 118.4(2) . . ?

loop_
_geom_bond_atom_site_label_1
_geom_bond_atom_site_label_2
_geom_bond_distance
_geom_bond_site_symmetry_2
_geom_bond_publ_flag
S1 O2 1.4409(16) . ?
S1 N1 1.5571(19) . ?
S1 C14 1.753(2) . ?
S1 C8 1.778(2) . ?
O1 C7 1.222(3) . ?
N1 C7 1.377(3) . ?
C1 C6 1.383(3) . ?
C1 C2 1.385(3) . ?
C1 C7 1.497(3) . ?
C2 C3 1.382(4) . ?
C3 C4 1.373(4) . ?
C4 C5 1.374(4) . ?
C5 C6 1.382(4) . ?
C8 C9 1.381(3) . ?
C8 C13 1.387(3) . ?
C9 C10 1.385(3) . ?
C10 C11 1.373(4) . ?
C11 C12 1.379(4) . ?
C12 C13 1.378(3) . ?
